data_7715199
loop_
_publ_author_name
'Tersch&#xfc;ren, Tatjana'
'Schnakenburg, Gregor'
'Streubel, Rainer'

_publ_section_title
;
 Application of phosphorus-bridged rigid, bent bis(NHCs) as dipodal
 ligands in main group and transition metal chemistry.
;
_journal_issue 11
_journal_name_full 'Dalton transactions (Cambridge, England : 2003)'
_journal_page_first 5043
_journal_page_last 5050
_journal_paper_doi 10.1039/d4dt00378k
_journal_volume 53
_journal_year 2024
_chemical_formula_moiety 'C28 H48 N4 P2 Se2'
_chemical_formula_sum 'C28 H48 N4 P2 Se2'
_chemical_formula_weight 660.56
_chemical_name_systematic TT-500
_space_group_crystal_system triclinic
_space_group_IT_number 2
_space_group_name_Hall '-P 1'
_space_group_name_H-M_alt 'P -1'
_atom_sites_solution_hydrogens geom
_audit_creation_date 2022-03-25
_audit_creation_method
;
Olex2 1.2
(compiled 2018.05.29 svn.r3508 for OlexSys, GUI svn.r5506)
;
_audit_update_record
;
2023-10-18 deposited with the CCDC.	2024-02-15 downloaded from the CCDC.
;
_cell_angle_alpha 108.515(2)
_cell_angle_beta 95.741(3)
_cell_angle_gamma 97.957(3)
_cell_formula_units_Z 2
_cell_length_a 10.1836(4)
_cell_length_b 11.7770(5)
_cell_length_c 14.4181(6)
_cell_measurement_reflns_used 9928
_cell_measurement_temperature 100.00
_cell_measurement_theta_max 71.86
_cell_measurement_theta_min 3.27
_cell_volume 1604.70(12)
_computing_cell_refinement 'SAINT V8.40B (?, 2016)'
_computing_data_reduction 'SAINT V8.40B (?, 2016)'
_computing_molecular_graphics 'Olex2 (Dolomanov et al., 2009)'
_computing_publication_material 'Olex2 (Dolomanov et al., 2009)'
_computing_structure_refinement 'XL (Sheldrick, 2008)'
_computing_structure_solution 'SHELXT 2018/2 (Sheldrick, 2018)'
_diffrn_ambient_temperature 100
_diffrn_detector 'Bruker Photon100 detector'
_diffrn_detector_area_resol_mean 7.9
_diffrn_detector_type 'CMOS area detector'
_diffrn_measured_fraction_theta_full 0.970
_diffrn_measured_fraction_theta_max 0.970
_diffrn_measurement_device 'three-circle diffractometer'
_diffrn_measurement_device_type 'Bruker D8 Venture'
_diffrn_measurement_method '\w and \f scans'
_diffrn_radiation_monochromator 'mirror optics'
_diffrn_radiation_probe x-ray
_diffrn_radiation_type CuK\a
_diffrn_radiation_wavelength 1.54178
_diffrn_reflns_av_R_equivalents 0.0612
_diffrn_reflns_av_unetI/netI 0.0598
_diffrn_reflns_Laue_measured_fraction_full 0.970
_diffrn_reflns_Laue_measured_fraction_max 0.970
_diffrn_reflns_limit_h_max 12
_diffrn_reflns_limit_h_min -12
_diffrn_reflns_limit_k_max 14
_diffrn_reflns_limit_k_min -14
_diffrn_reflns_limit_l_max 17
_diffrn_reflns_limit_l_min -17
_diffrn_reflns_number 19425
_diffrn_reflns_point_group_measured_fraction_full 0.970
_diffrn_reflns_point_group_measured_fraction_max 0.970
_diffrn_reflns_theta_full 67.679
_diffrn_reflns_theta_max 67.731
_diffrn_reflns_theta_min 3.271
_diffrn_source 'microfocus sealed X-ray tube'
_diffrn_source_type 'Incoatec I\ms'
_diffrn_standards_number 0
_exptl_absorpt_coefficient_mu 3.988
_exptl_absorpt_correction_T_max 0.7535
_exptl_absorpt_correction_T_min 0.4152
_exptl_absorpt_correction_type empirical
_exptl_absorpt_process_details
;
SADABS-2016/2 (Bruker,2016/2) was used for absorption correction.
wR2(int) was 0.1190 before and 0.0763 after correction.
The Ratio of minimum to maximum transmission is 0.5510.
The \l/2 correction factor is Not present.
;
_exptl_crystal_colour 'clear colourless'
_exptl_crystal_colour_lustre clear
_exptl_crystal_colour_primary colourless
_exptl_crystal_density_diffrn 1.367
_exptl_crystal_description plank
_exptl_crystal_F_000 684
_exptl_crystal_size_max 0.241
_exptl_crystal_size_mid 0.039
_exptl_crystal_size_min 0.037
_refine_diff_density_max 1.216
_refine_diff_density_min -0.647
_refine_diff_density_rms 0.148
_refine_ls_extinction_method none
_refine_ls_goodness_of_fit_ref 1.141
_refine_ls_hydrogen_treatment constr
_refine_ls_matrix_type full
_refine_ls_number_parameters 331
_refine_ls_number_reflns 5640
_refine_ls_number_restraints 285
_refine_ls_restrained_S_all 1.114
_refine_ls_R_factor_all 0.0829
_refine_ls_R_factor_gt 0.0700
_refine_ls_shift/su_max 0.001
_refine_ls_shift/su_mean 0.000
_refine_ls_structure_factor_coef Fsqd
_refine_ls_weighting_details 'w=1/[\s^2^(Fo^2^)+(0.0636P)^2^+16.1980P] where P=(Fo^2^+2Fc^2^)/3'
_refine_ls_weighting_scheme calc
_refine_ls_wR_factor_gt 0.2027
_refine_ls_wR_factor_ref 0.2108
_reflns_Friedel_coverage 0.000
_reflns_number_gt 4712
_reflns_number_total 5640
_reflns_threshold_expression 'I > 2\s(I)'
_cod_data_source_file d4dt00378k2.cif
_cod_data_source_block A
_cod_depositor_comments 'Adding full bibliography for 7715199--7715200.cif.'
_cod_database_code 7715199
_shelx_shelxl_version_number 2017/1
_shelx_space_group_comment
;
The symmetry employed for this shelxl refinement is uniquely defined
by the following loop, which should always be used as a source of
symmetry information in preference to the above space-group names.
They are only intended as comments.
;
_shelx_estimated_absorpt_t_max 0.866
_shelx_estimated_absorpt_t_min 0.447
_olex2_refinement_description
;
1. Fixed Uiso
 At 1.2 times of:
  All C(H) groups, All C(H,H) groups
 At 1.5 times of:
  All C(H,H,H) groups
2. Rigid body (RIGU) restrains
 All non-hydrogen atoms
 with sigma for 1-2 distances of 0.001 and sigma for 1-3 distances of 0.001
3.a Ternary CH refined with riding coordinates:
 C23(H23), C24(H24)
3.b Secondary CH2 refined with riding coordinates:
 C4(H4A,H4B), C5(H5A,H5B), C6(H6B,H6A), C8(H8A,H8B), C9(H9A,H9B), C10(H10A,
 H10B), C15(H15A,H15B), C16(H16A,H16B), C17(H17A,H17B), C19(H19A,H19B),
 C20(H20A,H20B), C21(H21A,H21B), C25(H25A,H25B), C27(H27A,H27B)
3.c Idealised Me refined as rotating group:
 C7(H7A,H7B,H7C), C11(H11A,H11B,H11C), C18(H18A,H18B,H18C), C22(H22A,H22B,
 H22C), C26(H26A,H26B,H26C), C28(H28A,H28B,H28C)
;
_olex2_submission_special_instructions 'No special instructions were received'

loop_
_space_group_symop_operation_xyz
'x, y, z'
'-x, -y, -z'

loop_
_atom_site_label
_atom_site_type_symbol
_atom_site_fract_x
_atom_site_fract_y
_atom_site_fract_z
_atom_site_U_iso_or_equiv
_atom_site_adp_type
_atom_site_occupancy
_atom_site_site_symmetry_order
_atom_site_calc_flag
_atom_site_refinement_flags_posn
_atom_site_refinement_flags_adp
_atom_site_refinement_flags_occupancy
_atom_site_disorder_assembly
_atom_site_disorder_group
Se1 Se 0.75295(8) 1.01910(7) 0.90581(6) 0.0348(3) Uani 1 1 d . U . . .
Se2 Se 0.10379(9) 0.28379(7) 0.51591(6) 0.0366(3) Uani 1 1 d . U . . .
P1 P 0.24717(19) 0.80710(17) 0.65036(13) 0.0299(4) Uani 1 1 d . U . . .
P2 P 0.23104(18) 0.72500(17) 0.85167(13) 0.0289(4) Uani 1 1 d . U . . .
N1 N 0.5111(6) 0.9233(6) 0.7664(4) 0.0312(11) Uani 1 1 d . U . . .
N2 N 0.5030(6) 0.8633(5) 0.8940(4) 0.0297(11) Uani 1 1 d . U . . .
N3 N 0.1780(6) 0.5429(5) 0.5626(4) 0.0288(10) Uani 1 1 d . U . . .
N4 N 0.1647(6) 0.4903(5) 0.6941(4) 0.0274(10) Uani 1 1 d . U . . .
C1 C 0.3860(7) 0.8494(7) 0.7528(5) 0.0309(13) Uani 1 1 d . U . . .
C2 C 0.5833(7) 0.9311(7) 0.8536(5) 0.0305(13) Uani 1 1 d . U . . .
C3 C 0.3799(7) 0.8144(7) 0.8330(5) 0.0306(13) Uani 1 1 d . U . . .
C4 C 0.5571(8) 0.9842(7) 0.6987(6) 0.0347(14) Uani 1 1 d . U . . .
H4A H 0.611000 1.065294 0.737548 0.042 Uiso 1 1 calc R . . . .
H4B H 0.478289 0.996670 0.659444 0.042 Uiso 1 1 calc R . . . .
C5 C 0.6413(9) 0.9112(8) 0.6288(6) 0.0407(17) Uani 1 1 d . U . . .
H5A H 0.588403 0.829227 0.591339 0.049 Uiso 1 1 calc R . . . .
H5B H 0.721648 0.900903 0.667936 0.049 Uiso 1 1 calc R . . . .
C6 C 0.6855(9) 0.9738(8) 0.5562(6) 0.0425(17) Uani 1 1 d . U . . .
H6B H 0.744548 0.925868 0.515395 0.051 Uiso 1 1 calc R . . . .
H6A H 0.605147 0.973161 0.511168 0.051 Uiso 1 1 calc R . . . .
C7 C 0.7593(11) 1.1042(9) 0.6046(8) 0.058(3) Uani 1 1 d . U . . .
H7A H 0.805409 1.130167 0.556263 0.088 Uiso 1 1 calc GR . . . .
H7B H 0.825245 1.109266 0.660788 0.088 Uiso 1 1 calc GR . . . .
H7C H 0.694885 1.157427 0.627977 0.088 Uiso 1 1 calc GR . . . .
C8 C 0.5425(8) 0.8382(7) 0.9860(5) 0.0320(14) Uani 1 1 d . U . . .
H8A H 0.469177 0.847734 1.026513 0.038 Uiso 1 1 calc R . . . .
H8B H 0.623170 0.897746 1.024885 0.038 Uiso 1 1 calc R . . . .
C9 C 0.5722(8) 0.7103(7) 0.9631(6) 0.0361(15) Uani 1 1 d . U . . .
H9A H 0.631242 0.695554 0.911592 0.043 Uiso 1 1 calc R . . . .
H9B H 0.487181 0.651068 0.936057 0.043 Uiso 1 1 calc R . . . .
C10 C 0.6400(9) 0.6883(8) 1.0543(6) 0.0402(16) Uani 1 1 d . U . . .
H10A H 0.657313 0.603837 1.034450 0.048 Uiso 1 1 calc R . . . .
H10B H 0.727743 0.743960 1.078681 0.048 Uiso 1 1 calc R . . . .
C11 C 0.5578(10) 0.7075(11) 1.1376(7) 0.057(2) Uani 1 1 d . U . . .
H11A H 0.470711 0.652685 1.114230 0.085 Uiso 1 1 calc GR . . . .
H11B H 0.543840 0.792105 1.159997 0.085 Uiso 1 1 calc GR . . . .
H11C H 0.605355 0.690317 1.192765 0.085 Uiso 1 1 calc GR . . . .
C12 C 0.2099(7) 0.6488(7) 0.6446(5) 0.0280(12) Uani 1 1 d . U . . .
C13 C 0.1504(7) 0.4449(7) 0.5935(5) 0.0299(13) Uani 1 1 d . U . . .
C14 C 0.2004(7) 0.6150(6) 0.7254(5) 0.0269(12) Uani 1 1 d . U . . .
C15 C 0.1890(7) 0.5357(7) 0.4610(5) 0.0309(13) Uani 1 1 d . U . . .
H15A H 0.164976 0.609660 0.450184 0.037 Uiso 1 1 calc R . . . .
H15B H 0.124898 0.464365 0.414973 0.037 Uiso 1 1 calc R . . . .
C16 C 0.3312(8) 0.5244(8) 0.4387(5) 0.0345(15) Uani 1 1 d . U . . .
H16A H 0.394881 0.594535 0.486669 0.041 Uiso 1 1 calc R . . . .
H16B H 0.353706 0.449510 0.448599 0.041 Uiso 1 1 calc R . . . .
C17 C 0.3506(8) 0.5199(8) 0.3344(6) 0.0389(17) Uani 1 1 d . U . . .
H17A H 0.286390 0.450590 0.286004 0.047 Uiso 1 1 calc R . . . .
H17B H 0.330823 0.595607 0.324613 0.047 Uiso 1 1 calc R . . . .
C18 C 0.4924(8) 0.5060(10) 0.3154(6) 0.047(2) Uani 1 1 d . U . . .
H18A H 0.499750 0.499804 0.246793 0.070 Uiso 1 1 calc GR . . . .
H18B H 0.513084 0.432199 0.326704 0.070 Uiso 1 1 calc GR . . . .
H18C H 0.555790 0.577049 0.360451 0.070 Uiso 1 1 calc GR . . . .
C19 C 0.1375(7) 0.4192(7) 0.7590(5) 0.0307(13) Uani 1 1 d . U . . .
H19A H 0.199646 0.456792 0.822295 0.037 Uiso 1 1 calc R . . . .
H19B H 0.154695 0.335827 0.727614 0.037 Uiso 1 1 calc R . . . .
C20 C -0.0072(7) 0.4117(7) 0.7801(6) 0.0326(15) Uani 1 1 d . U . . .
H20A H -0.027941 0.494934 0.802636 0.039 Uiso 1 1 calc R . . . .
H20B H -0.068518 0.364460 0.717857 0.039 Uiso 1 1 calc R . . . .
C21 C -0.0339(8) 0.3529(8) 0.8579(6) 0.0378(16) Uani 1 1 d . U . . .
H21A H 0.031621 0.396000 0.918789 0.045 Uiso 1 1 calc R . . . .
H21B H -0.021032 0.267210 0.833231 0.045 Uiso 1 1 calc R . . . .
C22 C -0.1759(9) 0.3566(8) 0.8825(7) 0.0438(19) Uani 1 1 d . U . . .
H22A H -0.241026 0.309237 0.823359 0.066 Uiso 1 1 calc GR . . . .
H22B H -0.189880 0.441114 0.904985 0.066 Uiso 1 1 calc GR . . . .
H22C H -0.188043 0.321647 0.935060 0.066 Uiso 1 1 calc GR . . . .
C23 C 0.1176(7) 0.8589(6) 0.7301(5) 0.0299(11) Uani 1 1 d . U . . .
H23 H 0.029187 0.819507 0.687020 0.036 Uiso 1 1 calc R . . . .
C24 C 0.1106(7) 0.8233(7) 0.8251(5) 0.0300(11) Uani 1 1 d . U . . .
H24 H 0.132023 0.901522 0.882159 0.036 Uiso 1 1 calc R . . . .
C25 C 0.1223(9) 0.9973(7) 0.7552(6) 0.0380(15) Uani 1 1 d . U . . .
H25A H 0.050181 1.021429 0.794511 0.046 Uiso 1 1 calc R . . . .
H25B H 0.209165 1.041209 0.796752 0.046 Uiso 1 1 calc R . . . .
C26 C 0.1059(12) 1.0357(9) 0.6649(7) 0.057(3) Uani 1 1 d . U . . .
H26A H 0.026140 0.985008 0.619115 0.086 Uiso 1 1 calc GR . . . .
H26B H 0.185335 1.025875 0.632069 0.086 Uiso 1 1 calc GR . . . .
H26C H 0.095529 1.121286 0.685007 0.086 Uiso 1 1 calc GR . . . .
C27 C -0.0329(8) 0.7648(7) 0.8279(6) 0.0359(15) Uani 1 1 d . U . . .
H27A H -0.096137 0.814193 0.810448 0.043 Uiso 1 1 calc R . . . .
H27B H -0.054730 0.682724 0.776967 0.043 Uiso 1 1 calc R . . . .
C28 C -0.0544(9) 0.7532(9) 0.9287(7) 0.047(2) Uani 1 1 d . U . . .
H28A H -0.147401 0.714721 0.924885 0.071 Uiso 1 1 calc GR . . . .
H28B H -0.036194 0.834340 0.979275 0.071 Uiso 1 1 calc GR . . . .
H28C H 0.006622 0.703260 0.946139 0.071 Uiso 1 1 calc GR . . . .

loop_
_atom_site_aniso_label
_atom_site_aniso_U_11
_atom_site_aniso_U_22
_atom_site_aniso_U_33
_atom_site_aniso_U_23
_atom_site_aniso_U_13
_atom_site_aniso_U_12
Se1 0.0283(4) 0.0334(5) 0.0274(4) -0.0022(3) -0.0050(3) -0.0087(3)
Se2 0.0423(5) 0.0265(4) 0.0266(4) -0.0041(3) -0.0063(3) -0.0019(3)
P1 0.0297(9) 0.0284(9) 0.0199(8) -0.0002(7) -0.0062(7) -0.0061(7)
P2 0.0271(9) 0.0287(9) 0.0191(8) -0.0009(7) -0.0052(7) -0.0058(7)
N1 0.028(2) 0.029(3) 0.026(2) 0.002(2) -0.0045(14) -0.0065(19)
N2 0.027(2) 0.028(3) 0.021(2) -0.0023(19) -0.0064(16) -0.0053(18)
N3 0.026(3) 0.0290(16) 0.0208(16) -0.0009(14) -0.0055(17) -0.0031(19)
N4 0.024(3) 0.0251(17) 0.0224(17) -0.0013(12) -0.0040(17) -0.0044(18)
C1 0.028(2) 0.030(3) 0.023(2) 0.001(2) -0.0057(15) -0.008(2)
C2 0.028(2) 0.027(3) 0.024(2) -0.002(2) -0.0044(16) -0.004(2)
C3 0.0279(19) 0.031(3) 0.021(2) 0.000(2) -0.0067(16) -0.0070(19)
C4 0.037(4) 0.031(3) 0.028(3) 0.004(2) 0.003(2) -0.002(3)
C5 0.044(4) 0.037(4) 0.034(3) 0.004(3) 0.009(3) 0.002(3)
C6 0.041(4) 0.051(4) 0.033(4) 0.010(3) 0.007(3) 0.006(3)
C7 0.071(6) 0.053(4) 0.047(5) 0.016(4) 0.017(5) -0.005(4)
C8 0.031(3) 0.029(3) 0.021(2) -0.002(2) -0.010(2) -0.010(2)
C9 0.033(4) 0.033(3) 0.033(3) 0.005(3) -0.002(3) -0.003(3)
C10 0.039(4) 0.040(4) 0.037(3) 0.010(3) 0.001(3) 0.003(3)
C11 0.052(5) 0.083(7) 0.043(4) 0.028(5) 0.010(4) 0.022(5)
C12 0.026(3) 0.0283(15) 0.0197(17) -0.0001(14) -0.0031(19) -0.0029(18)
C13 0.028(3) 0.0271(16) 0.0225(18) -0.0018(13) -0.005(2) -0.004(2)
C14 0.024(3) 0.0262(17) 0.0199(15) -0.0009(12) -0.0030(19) -0.0046(18)
C15 0.027(3) 0.034(4) 0.0192(19) -0.001(2) -0.007(2) -0.002(3)
C16 0.030(3) 0.040(4) 0.023(3) 0.002(3) -0.003(2) 0.002(3)
C17 0.032(3) 0.051(5) 0.023(3) 0.004(3) -0.003(2) 0.000(3)
C18 0.035(3) 0.071(6) 0.031(4) 0.015(4) 0.002(3) 0.006(4)
C19 0.024(3) 0.030(3) 0.029(3) 0.005(3) -0.004(2) -0.005(2)
C20 0.024(3) 0.037(4) 0.030(3) 0.008(3) -0.003(2) -0.004(3)
C21 0.036(3) 0.041(4) 0.029(3) 0.009(3) 0.000(3) -0.005(3)
C22 0.040(3) 0.047(5) 0.040(4) 0.013(4) 0.006(3) -0.003(3)
C23 0.032(3) 0.026(2) 0.019(3) -0.004(2) -0.0058(19) -0.004(2)
C24 0.032(2) 0.027(3) 0.019(2) -0.004(2) -0.005(2) -0.003(2)
C25 0.045(4) 0.027(3) 0.031(3) 0.000(2) -0.001(3) -0.001(3)
C26 0.088(7) 0.044(5) 0.044(4) 0.016(4) 0.013(4) 0.019(5)
C27 0.031(2) 0.037(4) 0.032(3) 0.005(3) -0.003(2) -0.002(3)
C28 0.034(4) 0.067(6) 0.040(4) 0.020(4) 0.003(3) 0.005(4)

loop_
_atom_type_symbol
_atom_type_description
_atom_type_scat_dispersion_real
_atom_type_scat_dispersion_imag
_atom_type_scat_source
C C 0.0181 0.0091 'International Tables Vol C Tables 4.2.6.8 and 6.1.1.4'
H H 0.0000 0.0000 'International Tables Vol C Tables 4.2.6.8 and 6.1.1.4'
N N 0.0311 0.0180 'International Tables Vol C Tables 4.2.6.8 and 6.1.1.4'
P P 0.2955 0.4335 'International Tables Vol C Tables 4.2.6.8 and 6.1.1.4'
Se Se -0.7943 1.1372 'International Tables Vol C Tables 4.2.6.8 and 6.1.1.4'

loop_
_exptl_crystal_face_index_h
_exptl_crystal_face_index_k
_exptl_crystal_face_index_l
_exptl_crystal_face_perp_dist
-1.00 0.00 1.00 0.0100
-1.00 -1.00 -1.00 0.0880
0.00 -1.00 1.00 0.0190
0.00 1.00 -1.00 0.0130
1.00 0.00 -1.00 0.0200
1.00 -1.00 0.00 0.0150
1.00 1.00 1.00 0.1130

loop_
_geom_angle_atom_site_label_1
_geom_angle_atom_site_label_2
_geom_angle_atom_site_label_3
_geom_angle
_geom_angle_site_symmetry_1
_geom_angle_site_symmetry_3
_geom_angle_publ_flag
C1 P1 C23 95.5(3) . . ?
C12 P1 C1 94.2(3) . . ?
C12 P1 C23 95.2(3) . . ?
C3 P2 C14 94.5(3) . . ?
C3 P2 C24 95.8(3) . . ?
C14 P2 C24 95.2(3) . . ?
C1 N1 C4 125.6(6) . . ?
C2 N1 C1 109.4(6) . . ?
C2 N1 C4 125.1(6) . . ?
C2 N2 C3 110.2(6) . . ?
C2 N2 C8 125.4(6) . . ?
C3 N2 C8 124.3(6) . . ?
C12 N3 C15 125.3(6) . . ?
C13 N3 C12 109.3(6) . . ?
C13 N3 C15 125.0(6) . . ?
C13 N4 C14 109.4(6) . . ?
C13 N4 C19 125.6(6) . . ?
C14 N4 C19 124.8(6) . . ?
N1 C1 P1 129.1(6) . . ?
C3 C1 P1 123.2(6) . . ?
C3 C1 N1 107.6(6) . . ?
N1 C2 Se1 126.2(6) . . ?
N1 C2 N2 106.0(6) . . ?
N2 C2 Se1 127.8(5) . . ?
N2 C3 P2 129.9(6) . . ?
C1 C3 P2 123.3(5) . . ?
C1 C3 N2 106.8(6) . . ?
N1 C4 H4A 109.2 . . ?
N1 C4 H4B 109.2 . . ?
N1 C4 C5 112.0(7) . . ?
H4A C4 H4B 107.9 . . ?
C5 C4 H4A 109.2 . . ?
C5 C4 H4B 109.2 . . ?
C4 C5 H5A 109.3 . . ?
C4 C5 H5B 109.3 . . ?
C4 C5 C6 111.6(7) . . ?
H5A C5 H5B 108.0 . . ?
C6 C5 H5A 109.3 . . ?
C6 C5 H5B 109.3 . . ?
C5 C6 H6B 108.6 . . ?
C5 C6 H6A 108.6 . . ?
H6B C6 H6A 107.6 . . ?
C7 C6 C5 114.5(7) . . ?
C7 C6 H6B 108.6 . . ?
C7 C6 H6A 108.6 . . ?
C6 C7 H7A 109.5 . . ?
C6 C7 H7B 109.5 . . ?
C6 C7 H7C 109.5 . . ?
H7A C7 H7B 109.5 . . ?
H7A C7 H7C 109.5 . . ?
H7B C7 H7C 109.5 . . ?
N2 C8 H8A 109.4 . . ?
N2 C8 H8B 109.4 . . ?
N2 C8 C9 111.0(6) . . ?
H8A C8 H8B 108.0 . . ?
C9 C8 H8A 109.4 . . ?
C9 C8 H8B 109.4 . . ?
C8 C9 H9A 109.0 . . ?
C8 C9 H9B 109.0 . . ?
C8 C9 C10 112.9(6) . . ?
H9A C9 H9B 107.8 . . ?
C10 C9 H9A 109.0 . . ?
C10 C9 H9B 109.0 . . ?
C9 C10 H10A 108.9 . . ?
C9 C10 H10B 108.9 . . ?
H10A C10 H10B 107.7 . . ?
C11 C10 C9 113.5(7) . . ?
C11 C10 H10A 108.9 . . ?
C11 C10 H10B 108.9 . . ?
C10 C11 H11A 109.5 . . ?
C10 C11 H11B 109.5 . . ?
C10 C11 H11C 109.5 . . ?
H11A C11 H11B 109.5 . . ?
H11A C11 H11C 109.5 . . ?
H11B C11 H11C 109.5 . . ?
N3 C12 P1 129.6(6) . . ?
C14 C12 P1 123.4(5) . . ?
C14 C12 N3 106.8(6) . . ?
N3 C13 Se2 127.4(5) . . ?
N4 C13 Se2 126.3(6) . . ?
N4 C13 N3 106.3(6) . . ?
N4 C14 P2 129.1(5) . . ?
C12 C14 P2 122.7(5) . . ?
C12 C14 N4 108.1(6) . . ?
N3 C15 H15A 109.4 . . ?
N3 C15 H15B 109.4 . . ?
N3 C15 C16 111.3(6) . . ?
H15A C15 H15B 108.0 . . ?
C16 C15 H15A 109.4 . . ?
C16 C15 H15B 109.4 . . ?
C15 C16 H16A 108.8 . . ?
C15 C16 H16B 108.8 . . ?
H16A C16 H16B 107.6 . . ?
C17 C16 C15 114.0(6) . . ?
C17 C16 H16A 108.8 . . ?
C17 C16 H16B 108.8 . . ?
C16 C17 H17A 109.2 . . ?
C16 C17 H17B 109.2 . . ?
H17A C17 H17B 107.9 . . ?
C18 C17 C16 111.9(7) . . ?
C18 C17 H17A 109.2 . . ?
C18 C17 H17B 109.2 . . ?
C17 C18 H18A 109.5 . . ?
C17 C18 H18B 109.5 . . ?
C17 C18 H18C 109.5 . . ?
H18A C18 H18B 109.5 . . ?
H18A C18 H18C 109.5 . . ?
H18B C18 H18C 109.5 . . ?
N4 C19 H19A 109.2 . . ?
N4 C19 H19B 109.2 . . ?
N4 C19 C20 112.2(6) . . ?
H19A C19 H19B 107.9 . . ?
C20 C19 H19A 109.2 . . ?
C20 C19 H19B 109.2 . . ?
C19 C20 H20A 108.9 . . ?
C19 C20 H20B 108.9 . . ?
H20A C20 H20B 107.7 . . ?
C21 C20 C19 113.6(6) . . ?
C21 C20 H20A 108.9 . . ?
C21 C20 H20B 108.9 . . ?
C20 C21 H21A 109.3 . . ?
C20 C21 H21B 109.3 . . ?
C20 C21 C22 111.7(7) . . ?
H21A C21 H21B 107.9 . . ?
C22 C21 H21A 109.3 . . ?
C22 C21 H21B 109.3 . . ?
C21 C22 H22A 109.5 . . ?
C21 C22 H22B 109.5 . . ?
C21 C22 H22C 109.5 . . ?
H22A C22 H22B 109.5 . . ?
H22A C22 H22C 109.5 . . ?
H22B C22 H22C 109.5 . . ?
P1 C23 H23 105.3 . . ?
C24 C23 P1 119.0(5) . . ?
C24 C23 H23 105.3 . . ?
C25 C23 P1 110.6(5) . . ?
C25 C23 H23 105.3 . . ?
C25 C23 C24 110.3(6) . . ?
P2 C24 H24 106.1 . . ?
C23 C24 P2 117.7(5) . . ?
C23 C24 H24 106.1 . . ?
C27 C24 P2 109.0(5) . . ?
C27 C24 C23 111.1(6) . . ?
C27 C24 H24 106.1 . . ?
C23 C25 H25A 108.9 . . ?
C23 C25 H25B 108.9 . . ?
H25A C25 H25B 107.7 . . ?
C26 C25 C23 113.4(7) . . ?
C26 C25 H25A 108.9 . . ?
C26 C25 H25B 108.9 . . ?
C25 C26 H26A 109.5 . . ?
C25 C26 H26B 109.5 . . ?
C25 C26 H26C 109.5 . . ?
H26A C26 H26B 109.5 . . ?
H26A C26 H26C 109.5 . . ?
H26B C26 H26C 109.5 . . ?
C24 C27 H27A 108.8 . . ?
C24 C27 H27B 108.8 . . ?
H27A C27 H27B 107.7 . . ?
C28 C27 C24 113.9(6) . . ?
C28 C27 H27A 108.8 . . ?
C28 C27 H27B 108.8 . . ?
C27 C28 H28A 109.5 . . ?
C27 C28 H28B 109.5 . . ?
C27 C28 H28C 109.5 . . ?
H28A C28 H28B 109.5 . . ?
H28A C28 H28C 109.5 . . ?
H28B C28 H28C 109.5 . . ?

loop_
_geom_bond_atom_site_label_1
_geom_bond_atom_site_label_2
_geom_bond_distance
_geom_bond_site_symmetry_2
_geom_bond_publ_flag
Se1 C2 1.837(7) . ?
Se2 C13 1.837(7) . ?
P1 C1 1.830(7) . ?
P1 C12 1.824(8) . ?
P1 C23 1.875(8) . ?
P2 C3 1.816(8) . ?
P2 C14 1.835(7) . ?
P2 C24 1.890(8) . ?
N1 C1 1.397(9) . ?
N1 C2 1.361(10) . ?
N1 C4 1.459(10) . ?
N2 C2 1.363(10) . ?
N2 C3 1.391(9) . ?
N2 C8 1.478(9) . ?
N3 C12 1.391(9) . ?
N3 C13 1.367(10) . ?
N3 C15 1.457(9) . ?
N4 C13 1.362(9) . ?
N4 C14 1.375(9) . ?
N4 C19 1.463(10) . ?
C1 C3 1.350(11) . ?
C4 H4A 0.9900 . ?
C4 H4B 0.9900 . ?
C4 C5 1.523(11) . ?
C5 H5A 0.9900 . ?
C5 H5B 0.9900 . ?
C5 C6 1.528(12) . ?
C6 H6B 0.9900 . ?
C6 H6A 0.9900 . ?
C6 C7 1.519(13) . ?
C7 H7A 0.9800 . ?
C7 H7B 0.9800 . ?
C7 H7C 0.9800 . ?
C8 H8A 0.9900 . ?
C8 H8B 0.9900 . ?
C8 C9 1.517(11) . ?
C9 H9A 0.9900 . ?
C9 H9B 0.9900 . ?
C9 C10 1.535(11) . ?
C10 H10A 0.9900 . ?
C10 H10B 0.9900 . ?
C10 C11 1.509(13) . ?
C11 H11A 0.9800 . ?
C11 H11B 0.9800 . ?
C11 H11C 0.9800 . ?
C12 C14 1.353(10) . ?
C15 H15A 0.9900 . ?
C15 H15B 0.9900 . ?
C15 C16 1.529(11) . ?
C16 H16A 0.9900 . ?
C16 H16B 0.9900 . ?
C16 C17 1.521(11) . ?
C17 H17A 0.9900 . ?
C17 H17B 0.9900 . ?
C17 C18 1.517(12) . ?
C18 H18A 0.9800 . ?
C18 H18B 0.9800 . ?
C18 H18C 0.9800 . ?
C19 H19A 0.9900 . ?
C19 H19B 0.9900 . ?
C19 C20 1.531(10) . ?
C20 H20A 0.9900 . ?
C20 H20B 0.9900 . ?
C20 C21 1.520(11) . ?
C21 H21A 0.9900 . ?
C21 H21B 0.9900 . ?
C21 C22 1.527(12) . ?
C22 H22A 0.9800 . ?
C22 H22B 0.9800 . ?
C22 H22C 0.9800 . ?
C23 H23 1.0000 . ?
C23 C24 1.560(10) . ?
C23 C25 1.546(10) . ?
C24 H24 1.0000 . ?
C24 C27 1.537(10) . ?
C25 H25A 0.9900 . ?
C25 H25B 0.9900 . ?
C25 C26 1.510(13) . ?
C26 H26A 0.9800 . ?
C26 H26B 0.9800 . ?
C26 H26C 0.9800 . ?
C27 H27A 0.9900 . ?
C27 H27B 0.9900 . ?
C27 C28 1.536(12) . ?
C28 H28A 0.9800 . ?
C28 H28B 0.9800 . ?
C28 H28C 0.9800 . ?

loop_
_geom_torsion_atom_site_label_1
_geom_torsion_atom_site_label_2
_geom_torsion_atom_site_label_3
_geom_torsion_atom_site_label_4
_geom_torsion
_geom_torsion_site_symmetry_1
_geom_torsion_site_symmetry_2
_geom_torsion_site_symmetry_3
_geom_torsion_site_symmetry_4
_geom_torsion_publ_flag
P1 C1 C3 P2 -2.2(10) . . . . ?
P1 C1 C3 N2 179.9(5) . . . . ?
P1 C12 C14 P2 -2.6(9) . . . . ?
P1 C12 C14 N4 177.0(5) . . . . ?
P1 C23 C24 P2 -1.9(7) . . . . ?
P1 C23 C24 C27 -128.6(6) . . . . ?
P1 C23 C25 C26 55.9(9) . . . . ?
P2 C24 C27 C28 61.5(8) . . . . ?
N1 C1 C3 P2 175.9(5) . . . . ?
N1 C1 C3 N2 -2.1(9) . . . . ?
N1 C4 C5 C6 178.3(7) . . . . ?
N2 C8 C9 C10 168.6(6) . . . . ?
N3 C12 C14 P2 -179.0(5) . . . . ?
N3 C12 C14 N4 0.7(8) . . . . ?
N3 C15 C16 C17 -178.5(7) . . . . ?
N4 C19 C20 C21 -172.4(6) . . . . ?
C1 P1 C12 N3 -138.1(7) . . . . ?
C1 P1 C12 C14 46.5(7) . . . . ?
C1 P1 C23 C24 -45.9(6) . . . . ?
C1 P1 C23 C25 83.3(5) . . . . ?
C1 N1 C2 Se1 -179.1(6) . . . . ?
C1 N1 C2 N2 -0.5(8) . . . . ?
C1 N1 C4 C5 -96.2(9) . . . . ?
C2 N1 C1 P1 179.5(6) . . . . ?
C2 N1 C1 C3 1.6(9) . . . . ?
C2 N1 C4 C5 84.7(9) . . . . ?
C2 N2 C3 P2 -175.9(6) . . . . ?
C2 N2 C3 C1 1.8(9) . . . . ?
C2 N2 C8 C9 -102.8(8) . . . . ?
C3 P2 C14 N4 136.7(7) . . . . ?
C3 P2 C14 C12 -43.7(7) . . . . ?
C3 P2 C24 C23 48.4(5) . . . . ?
C3 P2 C24 C27 176.0(5) . . . . ?
C3 N2 C2 Se1 177.8(6) . . . . ?
C3 N2 C2 N1 -0.8(8) . . . . ?
C3 N2 C8 C9 73.2(9) . . . . ?
C4 N1 C1 P1 0.3(11) . . . . ?
C4 N1 C1 C3 -177.6(7) . . . . ?
C4 N1 C2 Se1 0.1(11) . . . . ?
C4 N1 C2 N2 178.7(7) . . . . ?
C4 C5 C6 C7 54.8(11) . . . . ?
C8 N2 C2 Se1 -5.8(11) . . . . ?
C8 N2 C2 N1 175.6(6) . . . . ?
C8 N2 C3 P2 7.6(11) . . . . ?
C8 N2 C3 C1 -174.6(7) . . . . ?
C8 C9 C10 C11 59.1(10) . . . . ?
C12 P1 C1 N1 138.3(7) . . . . ?
C12 P1 C1 C3 -44.1(7) . . . . ?
C12 P1 C23 C24 48.9(6) . . . . ?
C12 P1 C23 C25 178.0(5) . . . . ?
C12 N3 C13 Se2 -179.6(5) . . . . ?
C12 N3 C13 N4 0.2(8) . . . . ?
C12 N3 C15 C16 84.9(9) . . . . ?
C13 N3 C12 P1 -176.6(6) . . . . ?
C13 N3 C12 C14 -0.5(8) . . . . ?
C13 N3 C15 C16 -86.7(8) . . . . ?
C13 N4 C14 P2 179.1(6) . . . . ?
C13 N4 C14 C12 -0.5(8) . . . . ?
C13 N4 C19 C20 -91.1(8) . . . . ?
C14 P2 C3 N2 -136.3(7) . . . . ?
C14 P2 C3 C1 46.3(7) . . . . ?
C14 P2 C24 C23 -46.7(5) . . . . ?
C14 P2 C24 C27 80.9(5) . . . . ?
C14 N4 C13 Se2 180.0(5) . . . . ?
C14 N4 C13 N3 0.2(8) . . . . ?
C14 N4 C19 C20 84.4(8) . . . . ?
C15 N3 C12 P1 10.7(11) . . . . ?
C15 N3 C12 C14 -173.3(6) . . . . ?
C15 N3 C13 Se2 -6.8(10) . . . . ?
C15 N3 C13 N4 173.0(6) . . . . ?
C15 C16 C17 C18 -178.8(7) . . . . ?
C19 N4 C13 Se2 -4.0(10) . . . . ?
C19 N4 C13 N3 176.2(6) . . . . ?
C19 N4 C14 P2 3.0(10) . . . . ?
C19 N4 C14 C12 -176.6(6) . . . . ?
C19 C20 C21 C22 175.4(7) . . . . ?
C23 P1 C1 N1 -126.0(7) . . . . ?
C23 P1 C1 C3 51.6(7) . . . . ?
C23 P1 C12 N3 126.0(7) . . . . ?
C23 P1 C12 C14 -49.5(7) . . . . ?
C23 C24 C27 C28 -167.2(7) . . . . ?
C24 P2 C3 N2 128.1(7) . . . . ?
C24 P2 C3 C1 -49.4(7) . . . . ?
C24 P2 C14 N4 -127.0(7) . . . . ?
C24 P2 C14 C12 52.6(7) . . . . ?
C24 C23 C25 C26 -170.4(8) . . . . ?
C25 C23 C24 P2 -131.2(6) . . . . ?
C25 C23 C24 C27 102.1(7) . . . . ?
